data_1572252
loop_
_publ_author_name
'Laorenza, Daniel W.'
'Mullin, Kathleen R.'
'Weiss, Leah R.'
'Bayliss, Sam L.'
'Deb, Pratiti'
'Awschalom, David D.'
'Rondinelli, James M.'
'Freedman, Danna E.'

_publ_section_title
;
 Coherent spin-control of <i>S</i> = 1 vanadium and molybdenum complexes.
;
_journal_issue 34
_journal_name_full 'Chemical science'
_journal_page_first 14016
_journal_page_last 14026
_journal_paper_doi 10.1039/d4sc03107e
_journal_volume 15
_journal_year 2024
_chemical_formula_moiety 'C28 H28 V, 0.5(C16 H32 Li O4), 0.5(C16 H31 Li O4)'
_chemical_formula_sum 'C44 H59.5 Li O4 V'
_chemical_formula_weight 710.29
_chemical_name_systematic 'tetrakis(tetrahydrofuran)lithium tetrakis(o-tolyl)vanadate'
_chemical_properties_physical Air-sensitive,Moisture-sensitive,Heat-sensitive
_space_group_crystal_system triclinic
_space_group_IT_number 2
_space_group_name_Hall '-P 1'
_space_group_name_H-M_alt 'P -1'
_atom_sites_solution_hydrogens geom
_atom_sites_solution_primary dual
_audit_creation_date 2024-02-22
_audit_creation_method
;
Olex2 1.5
(compiled 2023.08.24 svn.re1ec1418 for OlexSys, GUI svn.r6817)
;
_audit_update_record
;
2024-02-23 deposited with the CCDC.	2024-07-26 downloaded from the CCDC.
;
_cell_angle_alpha 70.281(19)
_cell_angle_beta 86.57(2)
_cell_angle_gamma 84.97(2)
_cell_formula_units_Z 4
_cell_length_a 11.487(4)
_cell_length_b 16.971(4)
_cell_length_c 22.100(6)
_cell_measurement_reflns_used 811
_cell_measurement_temperature 100
_cell_measurement_theta_max 39.68
_cell_measurement_theta_min 7.41
_cell_volume 4038(2)
_computing_cell_refinement
;
X-Area Recipe 1.37.0.0 (STOE, 2021)
;
_computing_data_collection
;
X-Area Pilatus3_SV 1.31.175.0 (STOE, 2021)
;
_computing_data_reduction
;
X-Area Integrate 2.5.1.0 (STOE, 2021)
X-Area LANA 2.6.2.0 (STOE, 2021)
;
_computing_molecular_graphics 'Olex2 1.5 (Dolomanov et al., 2009)'
_computing_publication_material
;
STOE & Cie GmbH, X-Area, software package for collecting single-crystal or
multi-domain crystal data on STOE area-detector diffractometers, for image 
processing, for the correction and scaling of reflection intensities and 
for outlier rejection, version 2.0, Darmstadt 2021
;
_computing_structure_refinement 'XL  (Sheldrick, 2008)'
_computing_structure_solution 'SHELXT 2014/5 (Sheldrick, 2014)'
_diffrn_ambient_temperature 100
_diffrn_detector 'EIGER2 1M CDTE'
_diffrn_detector_area_resol_mean 13.33
_diffrn_measured_fraction_theta_full 0.976
_diffrn_measured_fraction_theta_max 0.957
_diffrn_measurement_details
;
 4589 frames, detector distance = 60 mm
;
_diffrn_measurement_device 'Eulerian 4-circle diffractometer'
_diffrn_measurement_device_type 'STOE STADIVARI'
_diffrn_measurement_method 'rotation method, \w scans'
_diffrn_radiation_collimation '1.2 mm, 0.6 diameter'
_diffrn_radiation_monochromator 'Graded multilayer mirror'
_diffrn_radiation_polarisn_norm 270
_diffrn_radiation_probe x-ray
_diffrn_radiation_type 'Cu K\a'
_diffrn_radiation_wavelength 1.54186
_diffrn_reflns_av_R_equivalents 0.0467
_diffrn_reflns_av_unetI/netI 0.0460
_diffrn_reflns_Laue_measured_fraction_full 0.976
_diffrn_reflns_Laue_measured_fraction_max 0.957
_diffrn_reflns_limit_h_max 14
_diffrn_reflns_limit_h_min -9
_diffrn_reflns_limit_k_max 20
_diffrn_reflns_limit_k_min -19
_diffrn_reflns_limit_l_max 26
_diffrn_reflns_limit_l_min -26
_diffrn_reflns_number 66732
_diffrn_reflns_point_group_measured_fraction_full 0.976
_diffrn_reflns_point_group_measured_fraction_max 0.957
_diffrn_reflns_theta_full 67.686
_diffrn_reflns_theta_max 70.665
_diffrn_reflns_theta_min 2.773
_diffrn_source Axo_Cu
_diffrn_source_current 1.000
_diffrn_source_power 0.050
_diffrn_source_voltage 50
_exptl_absorpt_coefficient_mu 2.349
_exptl_absorpt_correction_T_max 0.9005
_exptl_absorpt_correction_T_min 0.6741
_exptl_absorpt_correction_type integration
_exptl_absorpt_process_details
;
STOE X-Red32, absorption correction by Gaussian integration, analogous to
P. Coppens, "The Evaluation of Absorption and Extinction in Single-Crystal
Structure Analysis", published in: F. R. Ahmed (Editor), "Crystallographic
Computing", Munksgaard, Copenhagen (1970), 255 - 270. Afterwards scaling of
reflection intensities was performed within STOE LANA. J. Koziskova, F. Hahn,
J. Richter, J. Kozisek, Acta Chimica Slovaca, vol. 9, no. 2, 2016, pp. 136-140.
;
_exptl_crystal_colour purple
_exptl_crystal_density_diffrn 1.168
_exptl_crystal_density_method 'not measured'
_exptl_crystal_description block
_exptl_crystal_F_000 1526
_exptl_crystal_preparation 'Magnetic properties'
_exptl_crystal_recrystallization_method 'Solvent layering'
_refine_diff_density_max 0.757
_refine_diff_density_min -0.442
_refine_diff_density_rms 0.068
_refine_ls_extinction_method none
_refine_ls_goodness_of_fit_ref 1.019
_refine_ls_hydrogen_treatment constr
_refine_ls_matrix_type full
_refine_ls_number_parameters 918
_refine_ls_number_reflns 14814
_refine_ls_number_restraints 0
_refine_ls_restrained_S_all 1.019
_refine_ls_R_factor_all 0.0899
_refine_ls_R_factor_gt 0.0589
_refine_ls_shift/su_max 0.001
_refine_ls_shift/su_mean 0.000
_refine_ls_structure_factor_coef Fsqd
_refine_ls_weighting_details 'w=1/[\s^2^(Fo^2^)+(0.1183P)^2^] where P=(Fo^2^+2Fc^2^)/3'
_refine_ls_weighting_scheme calc
_refine_ls_wR_factor_gt 0.1615
_refine_ls_wR_factor_ref 0.1799
_reflns_Friedel_coverage 0.000
_reflns_number_gt 10141
_reflns_number_total 14814
_reflns_threshold_expression 'I > 2\s(I)'
_cod_data_source_file d4sc03107e2.cif
_cod_data_source_block dwl_v_otolyl_4_li_thf4
_cod_depositor_comments 'Adding full bibliography for 1572252--1572256.cif.'
_cod_original_formula_sum 'C44 H59.50 Li O4 V'
_cod_database_code 1572252
_shelx_shelxl_version_number 2018/3
_shelx_space_group_comment
;
The symmetry employed for this shelxl refinement is uniquely defined
by the following loop, which should always be used as a source of
symmetry information in preference to the above space-group names.
They are only intended as comments.
;
_olex2_refinement_description
;
1. Fixed Uiso
 At 1.2 times of:
  All C(H) groups, {H60,H60A,H60B} of C60, All C(H,H) groups, All C(H,H,H,H)
  groups
 At 1.5 times of:
  {H28A,H28B,H28C} of C28, {H42A,H42B,H42C} of C42, {H35A,H35B,H35C} of C35,
  {H21A,H21B,H21C} of C21, {H56A,H56B,H56C} of C56, {H49A,H49B,H49C} of C49,
  {H7A,H7B,H7C} of C7, {H14A,H14B,H14C} of C14
2. Others
 Fixed Sof: H57A(0.5) H57B(0.5) H57C(0.5) H57D(0.5) H60(0.5) H60A(0.5)
 H60B(0.5) C59(0.5) H59(0.5) C58(0.5) H58A(0.5) H58B(0.5)
3.a Secondary CH2 refined with riding coordinates:
 C57(H57A,H57B), C57(H57C,H57D), C60(H60A,H60B), C61(H61A,H61B), C62(H62A,
 H62B), C63(H63A,H63B), C64(H64A,H64B), C65(H65A,H65B), C66(H66A,H66B),
 C67(H67A,H67B), C68(H68A,H68B), C69(H69A,H69B), C70(H70A,H70B), C71(H71A,H71B),
  C72(H72A,H72B), C73(H73A,H73B), C58(H58A,H58B), C74(H74A,H74B), C75(H75A,
 H75B), C76(H76A,H76B), C77(H77A,H77B), C78(H78A,H78B), C79(H79A,H79B),
 C80(H80A,H80B), C81(H81A,H81B), C82(H82A,H82B), C83(H83A,H83B), C84(H84A,H84B),
  C85(H85A,H85B), C86(H86A,H86B), C88(H88A,H88B), C89(H89A,H89B), C90(H90A,H90B)
3.b Aromatic/amide H refined with riding coordinates:
 C2(H2), C3(H3), C4(H4), C5(H5), C9(H9), C10(H10), C11(H11), C12(H12),
 C16(H16), C17(H17), C18(H18), C19(H19), C23(H23), C24(H24), C25(H25), C26(H26),
  C30(H30), C31(H31), C32(H32), C33(H33), C37(H37), C38(H38), C39(H39),
 C40(H40), C44(H44), C45(H45), C46(H46), C47(H47), C51(H51), C52(H52), C53(H53),
  C54(H54), C60(H60), C59(H59)
3.c Idealised Me refined as rotating group:
 C7(H7A,H7B,H7C), C14(H14A,H14B,H14C), C21(H21A,H21B,H21C), C28(H28A,H28B,
 H28C), C35(H35A,H35B,H35C), C42(H42A,H42B,H42C), C49(H49A,H49B,H49C), C56(H56A,
 H56B,H56C)
;
_olex2_submission_special_instructions 'No special instructions were received'
_stoe_detector_distance '60.0 mm'
_stoe_detector_pixelsize_x '0.075 mm'
_stoe_detector_pixelsize_y '0.075 mm'
_stoe_detector_size_x '8.0 cm'
_stoe_detector_size_y '7.7 cm'
_stoe_evaluation_integration_a 13.0
_stoe_evaluation_integration_b 1.3
_stoe_evaluation_integration_ems 0.012
_stoe_evaluation_lana_bis_l_even_max -
_stoe_evaluation_lana_bis_l_odd_max -
_stoe_evaluation_lana_bos_l_even_max 4
_stoe_evaluation_lana_bos_l_odd_max 1
_stoe_evaluation_lana_completeness 95.6
_stoe_evaluation_lana_dxs_max_order -
_stoe_evaluation_lana_dys_max_order -
_stoe_evaluation_lana_fs_max_order 3
_stoe_evaluation_lana_max_2theta_available 141.4
_stoe_evaluation_lana_max_2theta_desired 141.4
_stoe_evaluation_lana_mean_redundancy 4.5
_stoe_evaluation_lana_number_refls_after_or 66732
_stoe_evaluation_lana_number_refls_outliers 3620
_stoe_evaluation_lana_number_refls_total 70352
_stoe_evaluation_lana_number_refls_unique 14814
_stoe_evaluation_lana_number_refls_written 66732
_stoe_evaluation_lana_or_c1 0.050
_stoe_evaluation_lana_or_c2 0
_stoe_evaluation_lana_or_c3 0
_stoe_evaluation_lana_or_c4 1.0
_stoe_evaluation_lana_point_group -1
_stoe_evaluation_lana_table
;
#----------------------------------------------------------------------------
2Theta          12.7   27.9   43.1   58.3   73.5   88.7  103.9  119.1  134.3
#----------------------------------------------------------------------------
<Resolution>    5.36   3.04   2.07   1.57   1.28   1.10   0.99   0.90   0.84
N(total)         482   2684   4741   8549  12694  14330  11352  10575   4945
<Redundancy>     4.2    5.4    4.6    5.3    5.7    5.5    4.1    3.8    2.5
Complet. [%%]    97.0  100.0  100.0   99.9   99.2   98.9   94.5   97.1   82.9
<I/sigma>      166.9   79.8   35.8   16.8    8.4    5.2    4.2    2.7    2.1
R(int)         0.016  0.020  0.023  0.034  0.058  0.085  0.105  0.157  0.195
#----------------------------------------------------------------------------
;
_stoe_measurement_identifier dwl_V_otolyl_3_norbornyl_Li_THF4_second_xta;
_stoe_measurement_max_exposure_per_frame '1.0 s'
_stoe_measurement_mean_exposure_per_frame '1.0 s'
_stoe_measurement_min_exposure_per_frame '1.0 s'
_stoe_measurement_total_exposure_time '76 min'
_stoe_measurement_total_frame_number 4589
_stoe_measurement_total_run_number 68
_stoe_measurement_tube_power '50.0 W'

loop_
_space_group_symop_operation_xyz
'x, y, z'
'-x, -y, -z'

loop_
_atom_site_label
_atom_site_type_symbol
_atom_site_fract_x
_atom_site_fract_y
_atom_site_fract_z
_atom_site_U_iso_or_equiv
_atom_site_adp_type
_atom_site_occupancy
_atom_site_site_symmetry_order
_atom_site_calc_flag
_atom_site_refinement_flags_posn
_atom_site_refinement_flags_adp
_atom_site_refinement_flags_occupancy
_atom_site_disorder_assembly
_atom_site_disorder_group
V1 V 0.33902(4) 0.77517(3) -0.02655(2) 0.02624(14) Uani 1 1 d . . . . .
C1 C 0.2932(3) 0.90294(17) -0.07553(13) 0.0294(6) Uani 1 1 d . . . . .
C2 C 0.3724(3) 0.95143(18) -0.12159(13) 0.0328(7) Uani 1 1 d . . . . .
H2 H 0.445989 0.925390 -0.128903 0.039 Uiso 1 1 calc R U . . .
C3 C 0.3473(3) 1.03532(18) -0.15657(14) 0.0382(7) Uani 1 1 d . . . . .
H3 H 0.402650 1.065755 -0.187342 0.046 Uiso 1 1 calc R U . . .
C4 C 0.2408(3) 1.07429(18) -0.14622(14) 0.0401(8) Uani 1 1 d . . . . .
H4 H 0.221994 1.131492 -0.170497 0.048 Uiso 1 1 calc R U . . .
C5 C 0.1621(3) 1.03008(18) -0.10071(14) 0.0375(7) Uani 1 1 d . . . . .
H5 H 0.089753 1.057505 -0.093272 0.045 Uiso 1 1 calc R U . . .
C6 C 0.1871(3) 0.94503(17) -0.06506(13) 0.0313(6) Uani 1 1 d . . . . .
C7 C 0.0984(3) 0.89990(19) -0.01522(15) 0.0433(8) Uani 1 1 d . . . . .
H7A H 0.075297 0.851625 -0.025328 0.065 Uiso 1 1 calc R U . . .
H7B H 0.029505 0.938282 -0.015230 0.065 Uiso 1 1 calc R U . . .
H7C H 0.132776 0.880444 0.027314 0.065 Uiso 1 1 calc R U . . .
C8 C 0.4990(3) 0.73465(17) -0.06092(13) 0.0291(6) Uani 1 1 d . . . . .
C9 C 0.5876(3) 0.69373(18) -0.01767(15) 0.0391(8) Uani 1 1 d . . . . .
H9 H 0.573640 0.685317 0.026802 0.047 Uiso 1 1 calc R U . . .
C10 C 0.6956(3) 0.6650(2) -0.03800(17) 0.0478(9) Uani 1 1 d . . . . .
H10 H 0.753466 0.637129 -0.007538 0.057 Uiso 1 1 calc R U . . .
C11 C 0.7178(3) 0.6772(2) -0.10206(17) 0.0444(8) Uani 1 1 d . . . . .
H11 H 0.791535 0.658698 -0.116215 0.053 Uiso 1 1 calc R U . . .
C12 C 0.6323(3) 0.71650(19) -0.14599(15) 0.0378(7) Uani 1 1 d . . . . .
H12 H 0.647793 0.724839 -0.190347 0.045 Uiso 1 1 calc R U . . .
C13 C 0.5240(3) 0.74392(17) -0.12593(13) 0.0302(6) Uani 1 1 d . . . . .
C14 C 0.4302(3) 0.7807(2) -0.17499(14) 0.0383(7) Uani 1 1 d . . . . .
H14A H 0.364925 0.806592 -0.156018 0.057 Uiso 1 1 calc R U . . .
H14B H 0.402280 0.736058 -0.187997 0.057 Uiso 1 1 calc R U . . .
H14C H 0.462724 0.823282 -0.212726 0.057 Uiso 1 1 calc R U . . .
C15 C 0.3444(3) 0.76268(17) 0.07034(13) 0.0318(7) Uani 1 1 d . . . . .
C16 C 0.2632(3) 0.71380(19) 0.11477(14) 0.0402(8) Uani 1 1 d . . . . .
H16 H 0.209302 0.686066 0.099479 0.048 Uiso 1 1 calc R U . . .
C17 C 0.2587(3) 0.7046(2) 0.17932(14) 0.0472(9) Uani 1 1 d . . . . .
H17 H 0.202852 0.671057 0.207655 0.057 Uiso 1 1 calc R U . . .
C18 C 0.3356(3) 0.7443(2) 0.20203(15) 0.0505(9) Uani 1 1 d . . . . .
H18 H 0.333627 0.738525 0.246357 0.061 Uiso 1 1 calc R U . . .
C19 C 0.4162(3) 0.7929(2) 0.16025(15) 0.0478(9) Uani 1 1 d . . . . .
H19 H 0.469709 0.819946 0.176367 0.057 Uiso 1 1 calc R U . . .
C20 C 0.4207(3) 0.80295(19) 0.09485(14) 0.0382(7) Uani 1 1 d . . . . .
C21 C 0.5091(3) 0.8582(2) 0.05090(16) 0.0487(9) Uani 1 1 d . . . . .
H21A H 0.542791 0.891059 0.073578 0.073 Uiso 1 1 calc R U . . .
H21B H 0.470477 0.896311 0.012479 0.073 Uiso 1 1 calc R U . . .
H21C H 0.571433 0.823101 0.038195 0.073 Uiso 1 1 calc R U . . .
C22 C 0.2168(3) 0.70105(17) -0.04333(13) 0.0304(6) Uani 1 1 d . . . . .
C23 C 0.1286(3) 0.74038(19) -0.08788(15) 0.0373(7) Uani 1 1 d . . . . .
H23 H 0.125408 0.799641 -0.107591 0.045 Uiso 1 1 calc R U . . .
C24 C 0.0461(3) 0.6961(2) -0.10415(16) 0.0440(8) Uani 1 1 d . . . . .
H24 H -0.010457 0.724786 -0.135178 0.053 Uiso 1 1 calc R U . . .
C25 C 0.0473(3) 0.6100(2) -0.07474(17) 0.0472(8) Uani 1 1 d . . . . .
H25 H -0.009637 0.579064 -0.084497 0.057 Uiso 1 1 calc R U . . .
C26 C 0.1327(3) 0.5694(2) -0.03088(16) 0.0437(8) Uani 1 1 d . . . . .
H26 H 0.133722 0.510297 -0.010800 0.052 Uiso 1 1 calc R U . . .
C27 C 0.2167(3) 0.61287(18) -0.01549(14) 0.0348(7) Uani 1 1 d . . . . .
C28 C 0.3103(3) 0.56440(19) 0.03075(16) 0.0465(9) Uani 1 1 d . . . . .
H28A H 0.387172 0.582630 0.012432 0.070 Uiso 1 1 calc R U . . .
H28B H 0.307889 0.504282 0.038150 0.070 Uiso 1 1 calc R U . . .
H28C H 0.296466 0.574893 0.071655 0.070 Uiso 1 1 calc R U . . .
V2 V 0.37445(4) 0.27816(3) 0.47861(2) 0.02574(14) Uani 1 1 d . . . . .
C29 C 0.3191(2) 0.40271(17) 0.42778(13) 0.0277(6) Uani 1 1 d . . . . .
C30 C 0.3759(3) 0.44700(17) 0.37003(13) 0.0306(6) Uani 1 1 d . . . . .
H30 H 0.444909 0.421192 0.356821 0.037 Uiso 1 1 calc R U . . .
C31 C 0.3367(3) 0.52684(19) 0.33098(14) 0.0373(7) Uani 1 1 d . . . . .
H31 H 0.377740 0.554455 0.291989 0.045 Uiso 1 1 calc R U . . .
C32 C 0.2370(3) 0.56530(19) 0.34985(14) 0.0408(8) Uani 1 1 d . . . . .
H32 H 0.207958 0.619356 0.323378 0.049 Uiso 1 1 calc R U . . .
C33 C 0.1798(3) 0.52514(19) 0.40707(14) 0.0379(7) Uani 1 1 d . . . . .
H33 H 0.112290 0.552597 0.420142 0.045 Uiso 1 1 calc R U . . .
C34 C 0.2185(3) 0.44543(18) 0.44610(13) 0.0317(7) Uani 1 1 d . . . . .
C35 C 0.1552(3) 0.4042(2) 0.50947(15) 0.0452(9) Uani 1 1 d . . . . .
H35A H 0.134396 0.348578 0.511540 0.068 Uiso 1 1 calc R U . . .
H35B H 0.083957 0.438880 0.513015 0.068 Uiso 1 1 calc R U . . .
H35C H 0.206168 0.398541 0.544935 0.068 Uiso 1 1 calc R U . . .
C36 C 0.2462(2) 0.20187(18) 0.47114(13) 0.0296(6) Uani 1 1 d . . . . .
C37 C 0.1393(2) 0.23999(19) 0.44367(14) 0.0339(7) Uani 1 1 d . . . . .
H37 H 0.130022 0.299483 0.426318 0.041 Uiso 1 1 calc R U . . .
C38 C 0.0475(3) 0.1942(2) 0.44102(15) 0.0400(8) Uani 1 1 d . . . . .
H38 H -0.023830 0.222035 0.422635 0.048 Uiso 1 1 calc R U . . .
C39 C 0.0598(3) 0.1078(2) 0.46516(15) 0.0409(8) Uani 1 1 d . . . . .
H39 H -0.003276 0.075890 0.463687 0.049 Uiso 1 1 calc R U . . .
C40 C 0.1645(3) 0.06757(19) 0.49163(15) 0.0388(7) Uani 1 1 d . . . . .
H40 H 0.173051 0.008004 0.507960 0.047 Uiso 1 1 calc R U . . .
C41 C 0.2565(3) 0.11351(18) 0.49442(14) 0.0338(7) Uani 1 1 d . . . . .
C42 C 0.3693(3) 0.06754(19) 0.52307(17) 0.0467(9) Uani 1 1 d . . . . .
H42A H 0.432397 0.080462 0.490161 0.070 Uiso 1 1 calc R U . . .
H42B H 0.360490 0.006973 0.538720 0.070 Uiso 1 1 calc R U . . .
H42C H 0.388162 0.085320 0.558950 0.070 Uiso 1 1 calc R U . . .
C43 C 0.3868(3) 0.26578(17) 0.57548(13) 0.0314(6) Uani 1 1 d . . . . .
C44 C 0.3166(3) 0.20874(19) 0.62135(13) 0.0357(7) Uani 1 1 d . . . . .
H44 H 0.271290 0.174169 0.607473 0.043 Uiso 1 1 calc R U . . .
C45 C 0.3112(3) 0.2013(2) 0.68556(14) 0.0460(9) Uani 1 1 d . . . . .
H45 H 0.263322 0.161989 0.715186 0.055 Uiso 1 1 calc R U . . .
C46 C 0.3758(3) 0.2514(2) 0.70640(15) 0.0489(9) Uani 1 1 d . . . . .
H46 H 0.372122 0.247206 0.750417 0.059 Uiso 1 1 calc R U . . .
C47 C 0.4459(3) 0.3076(2) 0.66286(15) 0.0458(8) Uani 1 1 d . . . . .
H47 H 0.490628 0.341850 0.677381 0.055 Uiso 1 1 calc R U . . .
C48 C 0.4521(3) 0.31509(18) 0.59811(14) 0.0349(7) Uani 1 1 d . . . . .
C49 C 0.5301(3) 0.3779(2) 0.55242(15) 0.0461(8) Uani 1 1 d . . . . .
H49A H 0.548497 0.418856 0.572166 0.069 Uiso 1 1 calc R U . . .
H49B H 0.489708 0.406957 0.512256 0.069 Uiso 1 1 calc R U . . .
H49C H 0.602691 0.348441 0.543255 0.069 Uiso 1 1 calc R U . . .
C50 C 0.5323(2) 0.24025(17) 0.44042(13) 0.0293(6) Uani 1 1 d . . . . .
C51 C 0.6285(3) 0.21039(18) 0.48089(14) 0.0355(7) Uani 1 1 d . . . . .
H51 H 0.620162 0.210470 0.523897 0.043 Uiso 1 1 calc R U . . .
C52 C 0.7345(3) 0.18096(19) 0.46036(15) 0.0400(8) Uani 1 1 d . . . . .
H52 H 0.797456 0.161492 0.488912 0.048 Uiso 1 1 calc R U . . .
C53 C 0.7479(3) 0.1802(2) 0.39809(16) 0.0409(8) Uani 1 1 d . . . . .
H53 H 0.820548 0.160605 0.383431 0.049 Uiso 1 1 calc R U . . .
C54 C 0.6558(3) 0.2078(2) 0.35729(16) 0.0417(8) Uani 1 1 d . . . . .
H54 H 0.665343 0.206966 0.314500 0.050 Uiso 1 1 calc R U . . .
C55 C 0.5489(3) 0.23689(19) 0.37789(14) 0.0332(7) Uani 1 1 d . . . . .
C56 C 0.4497(3) 0.2651(2) 0.33161(15) 0.0406(8) Uani 1 1 d . . . . .
H56A H 0.469113 0.315932 0.296389 0.061 Uiso 1 1 calc R U . . .
H56B H 0.378052 0.276941 0.354323 0.061 Uiso 1 1 calc R U . . .
H56C H 0.437731 0.220553 0.314120 0.061 Uiso 1 1 calc R U . . .
O1 O -0.0860(2) 0.61002(14) 0.16724(11) 0.0502(6) Uani 1 1 d . . . . .
O2 O -0.2868(2) 0.49633(15) 0.18645(12) 0.0503(6) Uani 1 1 d . . . . .
O3 O -0.1890(2) 0.49973(16) 0.30872(11) 0.0510(6) Uani 1 1 d . . . . .
O4 O -0.0114(2) 0.42793(16) 0.22821(12) 0.0534(6) Uani 1 1 d . . . . .
C57 C -0.1171(5) 0.6930(3) 0.1671(3) 0.0879(16) Uani 1 1 d . . . . .
H57A H -0.050041 0.718094 0.177872 0.105 Uiso 0.5 1 calc R U P A 1
H57B H -0.183433 0.694438 0.197471 0.105 Uiso 0.5 1 calc R U P A 1
H57C H -0.203188 0.703603 0.167536 0.105 Uiso 0.5 1 calc R U P B 2
H57D H -0.087259 0.700661 0.205669 0.105 Uiso 0.5 1 calc R U P B 2
C60 C -0.0713(4) 0.7031(2) 0.0599(2) 0.0686(12) Uani 1 1 d . . . . .
H60 H -0.033899 0.729194 0.019374 0.082 Uiso 0.5 1 calc R U P C 1
H60A H -0.147849 0.714337 0.039070 0.082 Uiso 0.5 1 calc R U P D 2
H60B H -0.008236 0.719855 0.026543 0.082 Uiso 0.5 1 calc R U P D 2
C61 C -0.0523(4) 0.6140(2) 0.10128(16) 0.0542(10) Uani 1 1 d . . . . .
H61A H -0.100584 0.578223 0.087247 0.065 Uiso 1 1 calc R U . . .
H61B H 0.030949 0.594146 0.098741 0.065 Uiso 1 1 calc R U . . .
C62 C -0.3794(4) 0.5641(2) 0.1766(2) 0.0678(12) Uani 1 1 d . . . . .
H62A H -0.360230 0.613090 0.138764 0.081 Uiso 1 1 calc R U . . .
H62B H -0.390220 0.582119 0.214914 0.081 Uiso 1 1 calc R U . . .
C63 C -0.4862(3) 0.5278(3) 0.1660(2) 0.0632(11) Uani 1 1 d . . . . .
H63A H -0.540826 0.571459 0.138081 0.076 Uiso 1 1 calc R U . . .
H63B H -0.527136 0.498697 0.207216 0.076 Uiso 1 1 calc R U . . .
C64 C -0.4369(3) 0.4668(2) 0.13333(19) 0.0563(10) Uani 1 1 d . . . . .
H64A H -0.416216 0.496020 0.087532 0.068 Uiso 1 1 calc R U . . .
H64B H -0.492537 0.424150 0.136353 0.068 Uiso 1 1 calc R U . . .
C65 C -0.3297(3) 0.4281(2) 0.17153(18) 0.0492(9) Uani 1 1 d . . . . .
H65A H -0.349984 0.382084 0.211282 0.059 Uiso 1 1 calc R U . . .
H65B H -0.270820 0.405715 0.145804 0.059 Uiso 1 1 calc R U . . .
C66 C -0.2904(4) 0.4631(3) 0.3420(2) 0.0804(14) Uani 1 1 d . . . . .
H66A H -0.305789 0.413793 0.330090 0.096 Uiso 1 1 calc R U . . .
H66B H -0.359091 0.504131 0.331156 0.096 Uiso 1 1 calc R U . . .
C67 C -0.2685(6) 0.4373(4) 0.4111(2) 0.103(2) Uani 1 1 d . . . . .
H67A H -0.300808 0.382713 0.434921 0.123 Uiso 1 1 calc R U . . .
H67B H -0.302630 0.479947 0.429777 0.123 Uiso 1 1 calc R U . . .
C68 C -0.1394(6) 0.4306(3) 0.4121(2) 0.107(2) Uani 1 1 d . . . . .
H68A H -0.106442 0.375752 0.409742 0.128 Uiso 1 1 calc R U . . .
H68B H -0.111826 0.438137 0.451271 0.128 Uiso 1 1 calc R U . . .
C69 C -0.1076(4) 0.5009(3) 0.3531(2) 0.0804(14) Uani 1 1 d . . . . .
H69A H -0.115017 0.555144 0.361129 0.097 Uiso 1 1 calc R U . . .
H69B H -0.026674 0.491163 0.337693 0.097 Uiso 1 1 calc R U . . .
C70 C -0.0146(4) 0.3382(2) 0.26320(18) 0.0656(12) Uani 1 1 d . . . . .
H70A H -0.060550 0.311386 0.239971 0.079 Uiso 1 1 calc R U . . .
H70B H -0.050334 0.328362 0.306772 0.079 Uiso 1 1 calc R U . . .
C71 C 0.1108(4) 0.3032(3) 0.26720(18) 0.0680(12) Uani 1 1 d . . . . .
H71A H 0.133408 0.282266 0.231123 0.082 Uiso 1 1 calc R U . . .
H71B H 0.124497 0.257118 0.308369 0.082 Uiso 1 1 calc R U . . .
C72 C 0.1776(4) 0.3788(3) 0.2628(2) 0.0710(13) Uani 1 1 d . . . . .
H72A H 0.180186 0.385938 0.305338 0.085 Uiso 1 1 calc R U . . .
H72B H 0.258478 0.373205 0.245820 0.085 Uiso 1 1 calc R U . . .
C73 C 0.1090(4) 0.4489(3) 0.2179(2) 0.0669(12) Uani 1 1 d . . . . .
H73A H 0.117970 0.501670 0.226472 0.080 Uiso 1 1 calc R U . . .
H73B H 0.135333 0.456363 0.172988 0.080 Uiso 1 1 calc R U . . .
Li1 Li -0.1437(5) 0.5068(4) 0.2227(3) 0.0451(14) Uani 1 1 d . . . . .
C59 C -0.1544(9) 0.7410(4) 0.0916(4) 0.054(2) Uani 0.5 1 d . . P E 1
H59 H -0.215576 0.782805 0.074679 0.065 Uiso 0.5 1 calc R U P E 1
C58 C -0.0679(10) 0.7482(5) 0.1117(6) 0.084(4) Uani 0.5 1 d . . P E 2
H58A H 0.013477 0.757373 0.118669 0.100 Uiso 0.5 1 calc R U P E 2
H58B H -0.114102 0.802995 0.098122 0.100 Uiso 0.5 1 calc R U P E 2
O5 O 0.8639(2) 0.15904(15) 0.69325(11) 0.0541(7) Uani 1 1 d . . . . .
O6 O 0.7103(2) 0.0266(2) 0.68612(14) 0.0659(8) Uani 1 1 d . . . . .
O7 O 0.7935(2) -0.00192(14) 0.82142(11) 0.0481(6) Uani 1 1 d . . . . .
O8 O 0.9771(2) -0.02042(15) 0.72174(10) 0.0479(6) Uani 1 1 d . . . . .
C74 C 0.7052(5) -0.0379(4) 0.6574(3) 0.1002(19) Uani 1 1 d . . . . .
H74A H 0.761689 -0.029742 0.620533 0.120 Uiso 1 1 calc R U . . .
H74B H 0.721968 -0.094415 0.689235 0.120 Uiso 1 1 calc R U . . .
C75 C 0.5874(5) -0.0275(3) 0.6366(3) 0.113(2) Uani 1 1 d . . . . .
H75A H 0.560732 -0.081562 0.637070 0.135 Uiso 1 1 calc R U . . .
H75B H 0.580927 0.013536 0.592583 0.135 Uiso 1 1 calc R U . . .
C76 C 0.5148(4) 0.0051(3) 0.6852(2) 0.0844(16) Uani 1 1 d . . . . .
H76A H 0.439744 0.034347 0.667293 0.101 Uiso 1 1 calc R U . . .
H76B H 0.499207 -0.040909 0.725887 0.101 Uiso 1 1 calc R U . . .
C77 C 0.5932(3) 0.0630(3) 0.6944(2) 0.0715(13) Uani 1 1 d . . . . .
H77A H 0.579925 0.119657 0.662138 0.086 Uiso 1 1 calc R U . . .
H77B H 0.581483 0.067323 0.737981 0.086 Uiso 1 1 calc R U . . .
C78 C 0.7465(4) -0.0837(2) 0.84457(18) 0.0585(10) Uani 1 1 d . . . . .
H78A H 0.793520 -0.123468 0.827257 0.070 Uiso 1 1 calc R U . . .
H78B H 0.664572 -0.079762 0.831645 0.070 Uiso 1 1 calc R U . . .
C79 C 0.7530(4) -0.1113(2) 0.91585(19) 0.0661(12) Uani 1 1 d . . . . .
H79A H 0.830141 -0.140122 0.930433 0.079 Uiso 1 1 calc R U . . .
H79B H 0.690783 -0.149022 0.937270 0.079 Uiso 1 1 calc R U . . .
C80 C 0.7349(4) -0.0292(3) 0.92833(19) 0.0719(13) Uani 1 1 d . . . . .
H80A H 0.764806 -0.034086 0.970627 0.086 Uiso 1 1 calc R U . . .
H80B H 0.651251 -0.009053 0.926584 0.086 Uiso 1 1 calc R U . . .
C81 C 0.8059(3) 0.0281(2) 0.87361(16) 0.0518(9) Uani 1 1 d . . . . .
H81A H 0.774522 0.087240 0.862885 0.062 Uiso 1 1 calc R U . . .
H81B H 0.888920 0.023747 0.884788 0.062 Uiso 1 1 calc R U . . .
C82 C 1.0440(3) -0.0068(3) 0.66247(17) 0.0587(11) Uani 1 1 d . . . . .
H82A H 1.022396 0.049255 0.631217 0.070 Uiso 1 1 calc R U . . .
H82B H 1.031080 -0.050068 0.643179 0.070 Uiso 1 1 calc R U . . .
C83 C 1.1682(3) -0.0131(2) 0.68091(18) 0.0560(10) Uani 1 1 d . . . . .
H83A H 1.221644 -0.032220 0.651035 0.067 Uiso 1 1 calc R U . . .
H83B H 1.191287 0.041610 0.681315 0.067 Uiso 1 1 calc R U . . .
C84 C 1.1690(3) -0.0762(3) 0.74650(19) 0.0651(11) Uani 1 1 d . . . . .
H84A H 1.185329 -0.133651 0.744825 0.078 Uiso 1 1 calc R U . . .
H84B H 1.228224 -0.065195 0.772855 0.078 Uiso 1 1 calc R U . . .
C85 C 1.0501(4) -0.0652(3) 0.77251(19) 0.0802(15) Uani 1 1 d . . . . .
H85A H 1.020094 -0.120670 0.795804 0.096 Uiso 1 1 calc R U . . .
H85B H 1.051459 -0.034113 0.803155 0.096 Uiso 1 1 calc R U . . .
C86 C 0.8278(5) 0.2116(3) 0.63070(19) 0.0779(14) Uani 1 1 d . . . . .
H86A H 0.767556 0.255516 0.634045 0.093 Uiso 1 1 calc R U . . .
H86B H 0.795131 0.178067 0.607672 0.093 Uiso 1 1 calc R U . . .
C88 C 0.9343(6) 0.2499(3) 0.5966(2) 0.102(2) Uani 1 1 d . . . . .
H88A H 0.914722 0.303933 0.562282 0.123 Uiso 1 1 calc R U . . .
H88B H 0.981068 0.211801 0.577501 0.123 Uiso 1 1 calc R U . . .
C89 C 0.9972(4) 0.2626(3) 0.6491(2) 0.0809(16) Uani 1 1 d . . . . .
H89A H 0.973884 0.318328 0.652836 0.097 Uiso 1 1 calc R U . . .
H89B H 1.082823 0.258029 0.641188 0.097 Uiso 1 1 calc R U . . .
C90 C 0.9612(4) 0.1936(2) 0.7089(2) 0.0654(11) Uani 1 1 d . . . . .
H90A H 1.026318 0.149931 0.722969 0.079 Uiso 1 1 calc R U . . .
H90B H 0.939505 0.216300 0.744124 0.079 Uiso 1 1 calc R U . . .
Li2 Li 0.8337(5) 0.0424(4) 0.7324(3) 0.0486(14) Uani 1 1 d . . . . .

loop_
_atom_site_aniso_label
_atom_site_aniso_U_11
_atom_site_aniso_U_22
_atom_site_aniso_U_33
_atom_site_aniso_U_23
_atom_site_aniso_U_13
_atom_site_aniso_U_12
V1 0.0312(3) 0.0239(2) 0.0204(2) -0.00310(18) 0.00114(19) -0.0036(2)
C1 0.0357(17) 0.0280(15) 0.0240(14) -0.0073(11) 0.0010(12) -0.0060(12)
C2 0.0351(17) 0.0300(15) 0.0298(15) -0.0050(12) 0.0013(12) -0.0058(13)
C3 0.044(2) 0.0307(16) 0.0344(16) -0.0034(13) 0.0106(14) -0.0122(14)
C4 0.060(2) 0.0242(15) 0.0300(16) -0.0032(12) 0.0045(14) -0.0009(14)
C5 0.0441(19) 0.0326(16) 0.0340(16) -0.0106(13) 0.0051(14) -0.0006(14)
C6 0.0381(17) 0.0253(14) 0.0284(14) -0.0069(11) 0.0039(12) -0.0039(12)
C7 0.050(2) 0.0327(17) 0.0420(18) -0.0080(14) 0.0154(15) -0.0034(15)
C8 0.0305(16) 0.0262(14) 0.0286(14) -0.0062(11) -0.0008(12) -0.0037(12)
C9 0.045(2) 0.0336(17) 0.0348(16) -0.0072(13) -0.0071(14) 0.0040(14)
C10 0.044(2) 0.0406(19) 0.058(2) -0.0151(16) -0.0191(17) 0.0117(16)
C11 0.0317(18) 0.0393(18) 0.063(2) -0.0197(16) -0.0003(16) 0.0022(14)
C12 0.0351(18) 0.0376(17) 0.0407(17) -0.0134(14) 0.0057(14) -0.0059(14)
C13 0.0311(16) 0.0279(15) 0.0314(15) -0.0093(12) 0.0013(12) -0.0052(12)
C14 0.0404(19) 0.0446(18) 0.0295(16) -0.0127(13) -0.0035(13) 0.0014(15)
C15 0.0411(18) 0.0287(15) 0.0226(14) -0.0044(11) -0.0012(12) -0.0029(13)
C16 0.055(2) 0.0340(17) 0.0270(15) -0.0033(13) 0.0022(14) -0.0099(15)
C17 0.066(2) 0.0424(19) 0.0255(16) -0.0011(14) 0.0068(15) -0.0119(17)
C18 0.073(3) 0.049(2) 0.0226(16) -0.0028(14) -0.0013(16) -0.0067(18)
C19 0.060(2) 0.054(2) 0.0302(17) -0.0124(15) -0.0080(16) -0.0096(18)
C20 0.047(2) 0.0385(17) 0.0265(15) -0.0071(13) -0.0046(13) -0.0029(14)
C21 0.055(2) 0.058(2) 0.0377(18) -0.0194(16) 0.0033(16) -0.0207(18)
C22 0.0307(16) 0.0301(15) 0.0292(14) -0.0086(12) 0.0060(12) -0.0048(12)
C23 0.0315(17) 0.0349(17) 0.0431(18) -0.0094(14) -0.0031(14) -0.0039(13)
C24 0.0369(19) 0.0445(19) 0.050(2) -0.0130(15) -0.0120(15) -0.0035(15)
C25 0.0379(19) 0.046(2) 0.059(2) -0.0168(17) -0.0048(16) -0.0105(16)
C26 0.046(2) 0.0315(17) 0.052(2) -0.0111(15) 0.0048(16) -0.0103(15)
C27 0.0390(18) 0.0293(15) 0.0347(16) -0.0083(12) 0.0027(13) -0.0075(13)
C28 0.061(2) 0.0329(17) 0.0412(18) -0.0051(14) -0.0112(16) -0.0051(16)
V2 0.0254(3) 0.0254(3) 0.0226(2) -0.00367(18) 0.00023(18) 0.00034(19)
C29 0.0290(15) 0.0274(14) 0.0249(14) -0.0060(11) 0.0005(11) -0.0051(12)
C30 0.0295(16) 0.0323(15) 0.0294(15) -0.0093(12) 0.0004(12) -0.0037(12)
C31 0.0446(19) 0.0365(17) 0.0254(15) -0.0033(12) 0.0055(13) -0.0076(14)
C32 0.054(2) 0.0313(16) 0.0280(15) -0.0003(12) -0.0010(14) 0.0053(15)
C33 0.0417(19) 0.0334(16) 0.0329(16) -0.0061(13) 0.0029(13) 0.0051(14)
C34 0.0340(17) 0.0312(15) 0.0250(14) -0.0047(12) 0.0048(12) 0.0006(13)
C35 0.050(2) 0.0371(18) 0.0358(17) -0.0011(14) 0.0161(15) 0.0071(15)
C36 0.0258(15) 0.0327(15) 0.0281(14) -0.0073(12) 0.0021(11) -0.0036(12)
C37 0.0262(16) 0.0322(16) 0.0363(16) -0.0019(12) -0.0011(12) -0.0036(13)
C38 0.0283(17) 0.0414(18) 0.0411(18) -0.0002(14) -0.0057(13) -0.0066(14)
C39 0.0329(18) 0.0403(18) 0.0464(19) -0.0071(14) -0.0013(14) -0.0158(14)
C40 0.0382(19) 0.0295(16) 0.0447(18) -0.0072(13) 0.0001(14) -0.0036(14)
C41 0.0317(17) 0.0312(16) 0.0358(16) -0.0083(12) 0.0007(13) -0.0015(13)
C42 0.040(2) 0.0301(17) 0.066(2) -0.0113(16) -0.0086(17) 0.0044(14)
C43 0.0323(16) 0.0282(15) 0.0285(14) -0.0030(12) -0.0010(12) 0.0000(12)
C44 0.0379(18) 0.0357(16) 0.0272(15) -0.0014(12) -0.0008(13) -0.0063(13)
C45 0.048(2) 0.052(2) 0.0248(15) 0.0041(14) 0.0005(14) -0.0074(17)
C46 0.056(2) 0.060(2) 0.0279(16) -0.0088(15) -0.0027(15) -0.0064(18)
C47 0.055(2) 0.050(2) 0.0311(17) -0.0108(15) -0.0068(15) -0.0078(17)
C48 0.0390(18) 0.0329(16) 0.0295(15) -0.0057(12) -0.0017(13) -0.0034(13)
C49 0.055(2) 0.0426(19) 0.0375(18) -0.0076(15) 0.0009(15) -0.0123(16)
C50 0.0278(16) 0.0268(14) 0.0310(15) -0.0067(11) 0.0003(12) -0.0013(12)
C51 0.0333(17) 0.0363(17) 0.0354(16) -0.0108(13) -0.0044(13) 0.0024(13)
C52 0.0301(17) 0.0431(18) 0.0455(18) -0.0137(14) -0.0084(14) 0.0041(14)
C53 0.0287(17) 0.0466(19) 0.0509(19) -0.0227(15) 0.0008(14) 0.0040(14)
C54 0.0331(18) 0.052(2) 0.0462(19) -0.0255(16) -0.0011(14) -0.0001(15)
C55 0.0289(16) 0.0386(17) 0.0331(15) -0.0136(13) -0.0006(12) -0.0011(13)
C56 0.0324(17) 0.057(2) 0.0359(17) -0.0222(15) -0.0035(13) 0.0041(15)
O1 0.0600(16) 0.0443(14) 0.0442(13) -0.0118(11) -0.0005(11) -0.0049(12)
O2 0.0385(14) 0.0558(15) 0.0592(15) -0.0214(12) -0.0145(11) 0.0000(11)
O3 0.0410(14) 0.0702(17) 0.0414(13) -0.0166(12) 0.0059(11) -0.0145(12)
O4 0.0414(14) 0.0594(16) 0.0527(15) -0.0115(12) 0.0017(11) 0.0006(12)
C57 0.104(4) 0.062(3) 0.113(4) -0.055(3) 0.033(3) -0.010(3)
C60 0.086(3) 0.045(2) 0.064(3) -0.0021(19) -0.005(2) -0.011(2)
C61 0.063(3) 0.051(2) 0.045(2) -0.0111(17) 0.0044(18) -0.0074(19)
C62 0.076(3) 0.054(2) 0.078(3) -0.027(2) -0.039(2) 0.020(2)
C63 0.041(2) 0.082(3) 0.071(3) -0.034(2) -0.0119(19) 0.008(2)
C64 0.052(2) 0.057(2) 0.063(2) -0.0226(19) -0.0115(19) -0.0057(18)
C65 0.043(2) 0.049(2) 0.057(2) -0.0205(17) -0.0008(17) -0.0044(17)
C66 0.054(3) 0.107(4) 0.070(3) -0.017(3) 0.022(2) -0.021(3)
C67 0.147(6) 0.106(4) 0.055(3) -0.018(3) 0.040(3) -0.075(4)
C68 0.189(7) 0.061(3) 0.070(3) -0.022(3) -0.051(4) 0.026(4)
C69 0.070(3) 0.124(4) 0.062(3) -0.048(3) 0.002(2) -0.019(3)
C70 0.087(3) 0.051(2) 0.045(2) -0.0053(17) 0.009(2) 0.012(2)
C71 0.084(3) 0.070(3) 0.044(2) -0.0156(19) -0.011(2) 0.023(2)
C72 0.063(3) 0.093(3) 0.066(3) -0.041(2) -0.022(2) 0.022(2)
C73 0.054(3) 0.073(3) 0.072(3) -0.024(2) -0.012(2) 0.008(2)
Li1 0.036(3) 0.050(3) 0.045(3) -0.008(3) -0.007(2) -0.006(3)
C59 0.079(6) 0.029(4) 0.046(4) -0.005(3) 0.003(4) 0.012(4)
C58 0.082(7) 0.034(4) 0.120(9) -0.016(5) 0.063(7) -0.008(5)
O5 0.0584(17) 0.0537(15) 0.0403(13) -0.0039(11) -0.0006(12) -0.0002(13)
O6 0.0346(14) 0.105(2) 0.0773(19) -0.0558(17) 0.0031(13) -0.0083(14)
O7 0.0625(16) 0.0381(13) 0.0412(13) -0.0099(10) 0.0143(11) -0.0151(11)
O8 0.0403(14) 0.0578(15) 0.0398(13) -0.0107(11) 0.0008(10) 0.0028(11)
C74 0.082(4) 0.133(5) 0.121(4) -0.087(4) -0.031(3) 0.007(3)
C75 0.087(4) 0.086(4) 0.194(6) -0.081(4) -0.081(4) 0.031(3)
C76 0.043(3) 0.079(3) 0.102(4) 0.012(3) -0.017(2) -0.013(2)
C77 0.041(2) 0.100(4) 0.071(3) -0.029(3) 0.004(2) 0.005(2)
C78 0.066(3) 0.047(2) 0.061(2) -0.0157(18) 0.020(2) -0.0189(19)
C79 0.074(3) 0.050(2) 0.059(2) 0.0032(19) 0.001(2) -0.015(2)
C80 0.093(4) 0.083(3) 0.043(2) -0.021(2) 0.017(2) -0.039(3)
C81 0.062(2) 0.049(2) 0.0418(19) -0.0101(16) 0.0002(17) -0.0115(18)
C82 0.055(2) 0.074(3) 0.043(2) -0.0194(18) 0.0032(17) 0.016(2)
C83 0.046(2) 0.056(2) 0.067(2) -0.0209(19) 0.0123(18) -0.0121(18)
C84 0.045(2) 0.084(3) 0.059(2) -0.016(2) -0.0064(19) 0.005(2)
C85 0.056(3) 0.095(3) 0.051(2) 0.018(2) 0.0011(19) 0.022(2)
C86 0.115(4) 0.062(3) 0.049(2) -0.008(2) -0.014(3) -0.003(3)
C88 0.175(6) 0.055(3) 0.063(3) -0.009(2) 0.052(4) -0.019(3)
C89 0.056(3) 0.048(2) 0.108(4) 0.007(2) 0.020(3) 0.011(2)
C90 0.064(3) 0.054(2) 0.077(3) -0.019(2) 0.008(2) -0.011(2)
Li2 0.038(3) 0.063(4) 0.042(3) -0.014(3) 0.005(3) -0.008(3)

loop_
_atom_type_symbol
_atom_type_description
_atom_type_scat_dispersion_real
_atom_type_scat_dispersion_imag
_atom_type_scat_source
C C 0.0181 0.0091 'International Tables Vol C Tables 4.2.6.8 and 6.1.1.4'
H H 0.0000 0.0000 'International Tables Vol C Tables 4.2.6.8 and 6.1.1.4'
Li Li 0.0008 0.0003 'International Tables Vol C Tables 4.2.6.8 and 6.1.1.4'
O O 0.0492 0.0322 'International Tables Vol C Tables 4.2.6.8 and 6.1.1.4'
V V 0.0687 2.1097 'International Tables Vol C Tables 4.2.6.8 and 6.1.1.4'

loop_
_exptl_crystal_face_index_h
_exptl_crystal_face_index_k
_exptl_crystal_face_index_l
_exptl_crystal_face_perp_dist
3 10 4 0.3897
1 -3 6 0.2597
5 -16 -30 0.1395
5 4 -30 0.1326
1 30 17 0.2607
-1 10 30 0.1397
-1 -17 30 0.1971
-30 7 7 0.4972
-7 -13 30 0.1934
0 -30 -13 0.2140
1 8 -10 0.1424

loop_
_geom_angle_atom_site_label_1
_geom_angle_atom_site_label_2
_geom_angle_atom_site_label_3
_geom_angle
_geom_angle_site_symmetry_1
_geom_angle_site_symmetry_3
_geom_angle_publ_flag
C8 V1 C1 112.01(11) . . ?
C15 V1 C1 106.08(11) . . ?
C15 V1 C8 111.69(12) . . ?
C15 V1 C22 112.37(12) . . ?
C22 V1 C1 110.00(11) . . ?
C22 V1 C8 104.81(11) . . ?
C2 C1 V1 119.6(2) . . ?
C6 C1 V1 124.0(2) . . ?
C6 C1 C2 116.4(2) . . ?
C1 C2 H2 118.6 . . ?
C3 C2 C1 122.8(3) . . ?
C3 C2 H2 118.6 . . ?
C2 C3 H3 120.4 . . ?
C4 C3 C2 119.3(3) . . ?
C4 C3 H3 120.4 . . ?
C3 C4 H4 120.1 . . ?
C5 C4 C3 119.9(3) . . ?
C5 C4 H4 120.1 . . ?
C4 C5 H5 119.5 . . ?
C4 C5 C6 121.1(3) . . ?
C6 C5 H5 119.5 . . ?
C1 C6 C7 120.6(2) . . ?
C5 C6 C1 120.5(3) . . ?
C5 C6 C7 118.9(3) . . ?
C6 C7 H7A 109.5 . . ?
C6 C7 H7B 109.5 . . ?
C6 C7 H7C 109.5 . . ?
H7A C7 H7B 109.5 . . ?
H7A C7 H7C 109.5 . . ?
H7B C7 H7C 109.5 . . ?
C9 C8 V1 119.8(2) . . ?
C9 C8 C13 116.4(3) . . ?
C13 C8 V1 123.8(2) . . ?
C8 C9 H9 119.0 . . ?
C10 C9 C8 122.1(3) . . ?
C10 C9 H9 119.0 . . ?
C9 C10 H10 120.1 . . ?
C11 C10 C9 119.8(3) . . ?
C11 C10 H10 120.1 . . ?
C10 C11 H11 120.1 . . ?
C10 C11 C12 119.8(3) . . ?
C12 C11 H11 120.1 . . ?
C11 C12 H12 119.6 . . ?
C11 C12 C13 120.7(3) . . ?
C13 C12 H12 119.6 . . ?
C8 C13 C14 119.9(3) . . ?
C12 C13 C8 121.2(3) . . ?
C12 C13 C14 118.8(3) . . ?
C13 C14 H14A 109.5 . . ?
C13 C14 H14B 109.5 . . ?
C13 C14 H14C 109.5 . . ?
H14A C14 H14B 109.5 . . ?
H14A C14 H14C 109.5 . . ?
H14B C14 H14C 109.5 . . ?
C16 C15 V1 119.4(2) . . ?
C20 C15 V1 124.1(2) . . ?
C20 C15 C16 116.4(3) . . ?
C15 C16 H16 118.5 . . ?
C17 C16 C15 123.0(3) . . ?
C17 C16 H16 118.5 . . ?
C16 C17 H17 120.4 . . ?
C18 C17 C16 119.2(3) . . ?
C18 C17 H17 120.4 . . ?
C17 C18 H18 120.1 . . ?
C17 C18 C19 119.7(3) . . ?
C19 C18 H18 120.1 . . ?
C18 C19 H19 119.3 . . ?
C18 C19 C20 121.4(3) . . ?
C20 C19 H19 119.3 . . ?
C15 C20 C19 120.3(3) . . ?
C15 C20 C21 120.4(3) . . ?
C19 C20 C21 119.3(3) . . ?
C20 C21 H21A 109.5 . . ?
C20 C21 H21B 109.5 . . ?
C20 C21 H21C 109.5 . . ?
H21A C21 H21B 109.5 . . ?
H21A C21 H21C 109.5 . . ?
H21B C21 H21C 109.5 . . ?
C23 C22 V1 118.6(2) . . ?
C27 C22 V1 125.5(2) . . ?
C27 C22 C23 115.8(3) . . ?
C22 C23 H23 118.5 . . ?
C24 C23 C22 122.9(3) . . ?
C24 C23 H23 118.5 . . ?
C23 C24 H24 120.3 . . ?
C25 C24 C23 119.5(3) . . ?
C25 C24 H24 120.3 . . ?
C24 C25 H25 120.5 . . ?
C24 C25 C26 119.1(3) . . ?
C26 C25 H25 120.5 . . ?
C25 C26 H26 119.1 . . ?
C25 C26 C27 121.8(3) . . ?
C27 C26 H26 119.1 . . ?
C22 C27 C28 120.0(3) . . ?
C26 C27 C22 120.9(3) . . ?
C26 C27 C28 119.1(3) . . ?
C27 C28 H28A 109.5 . . ?
C27 C28 H28B 109.5 . . ?
C27 C28 H28C 109.5 . . ?
H28A C28 H28B 109.5 . . ?
H28A C28 H28C 109.5 . . ?
H28B C28 H28C 109.5 . . ?
C29 V2 C50 111.95(11) . . ?
C36 V2 C29 107.77(11) . . ?
C36 V2 C50 108.07(11) . . ?
C43 V2 C29 108.45(11) . . ?
C43 V2 C36 108.56(12) . . ?
C43 V2 C50 111.91(11) . . ?
C30 C29 V2 120.7(2) . . ?
C30 C29 C34 115.8(2) . . ?
C34 C29 V2 123.3(2) . . ?
C29 C30 H30 118.3 . . ?
C31 C30 C29 123.4(3) . . ?
C31 C30 H30 118.3 . . ?
C30 C31 H31 120.6 . . ?
C32 C31 C30 118.9(3) . . ?
C32 C31 H31 120.6 . . ?
C31 C32 H32 120.1 . . ?
C33 C32 C31 119.8(3) . . ?
C33 C32 H32 120.1 . . ?
C32 C33 H33 119.3 . . ?
C32 C33 C34 121.5(3) . . ?
C34 C33 H33 119.3 . . ?
C29 C34 C35 119.5(2) . . ?
C33 C34 C29 120.6(3) . . ?
C33 C34 C35 119.9(3) . . ?
C34 C35 H35A 109.5 . . ?
C34 C35 H35B 109.5 . . ?
C34 C35 H35C 109.5 . . ?
H35A C35 H35B 109.5 . . ?
H35A C35 H35C 109.5 . . ?
H35B C35 H35C 109.5 . . ?
C37 C36 V2 118.9(2) . . ?
C37 C36 C41 116.4(3) . . ?
C41 C36 V2 124.6(2) . . ?
C36 C37 H37 118.8 . . ?
C38 C37 C36 122.4(3) . . ?
C38 C37 H37 118.8 . . ?
C37 C38 H38 120.2 . . ?
C39 C38 C37 119.7(3) . . ?
C39 C38 H38 120.2 . . ?
C38 C39 H39 120.1 . . ?
C38 C39 C40 119.8(3) . . ?
C40 C39 H39 120.1 . . ?
C39 C40 H40 119.7 . . ?
C41 C40 C39 120.5(3) . . ?
C41 C40 H40 119.7 . . ?
C36 C41 C42 119.9(3) . . ?
C40 C41 C36 121.1(3) . . ?
C40 C41 C42 119.0(3) . . ?
C41 C42 H42A 109.5 . . ?
C41 C42 H42B 109.5 . . ?
C41 C42 H42C 109.5 . . ?
H42A C42 H42B 109.5 . . ?
H42A C42 H42C 109.5 . . ?
H42B C42 H42C 109.5 . . ?
C44 C43 V2 118.2(2) . . ?
C48 C43 V2 124.8(2) . . ?
C48 C43 C44 116.7(3) . . ?
C43 C44 H44 118.8 . . ?
C45 C44 C43 122.5(3) . . ?
C45 C44 H44 118.8 . . ?
C44 C45 H45 120.3 . . ?
C46 C45 C44 119.5(3) . . ?
C46 C45 H45 120.3 . . ?
C45 C46 H46 120.2 . . ?
C45 C46 C47 119.6(3) . . ?
C47 C46 H46 120.2 . . ?
C46 C47 H47 119.4 . . ?
C46 C47 C48 121.2(3) . . ?
C48 C47 H47 119.4 . . ?
C43 C48 C49 120.4(3) . . ?
C47 C48 C43 120.5(3) . . ?
C47 C48 C49 119.0(3) . . ?
C48 C49 H49A 109.5 . . ?
C48 C49 H49B 109.5 . . ?
C48 C49 H49C 109.5 . . ?
H49A C49 H49B 109.5 . . ?
H49A C49 H49C 109.5 . . ?
H49B C49 H49C 109.5 . . ?
C51 C50 V2 118.8(2) . . ?
C55 C50 V2 125.0(2) . . ?
C55 C50 C51 116.1(3) . . ?
C50 C51 H51 118.7 . . ?
C52 C51 C50 122.6(3) . . ?
C52 C51 H51 118.7 . . ?
C51 C52 H52 120.3 . . ?
C53 C52 C51 119.5(3) . . ?
C53 C52 H52 120.3 . . ?
C52 C53 H53 120.1 . . ?
C54 C53 C52 119.8(3) . . ?
C54 C53 H53 120.1 . . ?
C53 C54 H54 119.6 . . ?
C53 C54 C55 120.9(3) . . ?
C55 C54 H54 119.6 . . ?
C50 C55 C56 120.0(3) . . ?
C54 C55 C50 121.1(3) . . ?
C54 C55 C56 118.9(3) . . ?
C55 C56 H56A 109.5 . . ?
C55 C56 H56B 109.5 . . ?
C55 C56 H56C 109.5 . . ?
H56A C56 H56B 109.5 . . ?
H56A C56 H56C 109.5 . . ?
H56B C56 H56C 109.5 . . ?
C57 O1 C61 108.3(3) . . ?
C57 O1 Li1 128.8(3) . . ?
C61 O1 Li1 116.4(3) . . ?
C62 O2 Li1 118.5(3) . . ?
C65 O2 C62 109.2(3) . . ?
C65 O2 Li1 131.9(3) . . ?
C66 O3 Li1 124.7(3) . . ?
C69 O3 C66 109.5(3) . . ?
C69 O3 Li1 121.9(3) . . ?
C70 O4 Li1 123.4(3) . . ?
C73 O4 C70 108.8(3) . . ?
C73 O4 Li1 125.0(3) . . ?
O1 C57 H57A 111.5 . . ?
O1 C57 H57B 111.5 . . ?
O1 C57 H57C 110.1 . . ?
O1 C57 H57D 110.1 . . ?
O1 C57 C59 101.5(4) . . ?
H57A C57 H57B 109.3 . . ?
H57C C57 H57D 108.4 . . ?
C59 C57 H57A 111.5 . . ?
C59 C57 H57B 111.5 . . ?
C58 C57 O1 107.9(5) . . ?
C58 C57 H57C 110.1 . . ?
C58 C57 H57D 110.1 . . ?
H60A C60 H60B 109.5 . . ?
C61 C60 H60 126.5 . . ?
C61 C60 H60A 111.7 . . ?
C61 C60 H60B 111.7 . . ?
C61 C60 C58 100.4(4) . . ?
C59 C60 H60 126.5 . . ?
C59 C60 C61 107.0(4) . . ?
C58 C60 H60A 111.7 . . ?
C58 C60 H60B 111.7 . . ?
O1 C61 C60 107.0(3) . . ?
O1 C61 H61A 110.3 . . ?
O1 C61 H61B 110.3 . . ?
C60 C61 H61A 110.3 . . ?
C60 C61 H61B 110.3 . . ?
H61A C61 H61B 108.6 . . ?
O2 C62 H62A 110.7 . . ?
O2 C62 H62B 110.7 . . ?
O2 C62 C63 105.0(3) . . ?
H62A C62 H62B 108.8 . . ?
C63 C62 H62A 110.7 . . ?
C63 C62 H62B 110.7 . . ?
C62 C63 H63A 111.3 . . ?
C62 C63 H63B 111.3 . . ?
C62 C63 C64 102.1(3) . . ?
H63A C63 H63B 109.2 . . ?
C64 C63 H63A 111.3 . . ?
C64 C63 H63B 111.3 . . ?
C63 C64 H64A 111.4 . . ?
C63 C64 H64B 111.4 . . ?
C63 C64 C65 101.8(3) . . ?
H64A C64 H64B 109.3 . . ?
C65 C64 H64A 111.4 . . ?
C65 C64 H64B 111.4 . . ?
O2 C65 C64 104.1(3) . . ?
O2 C65 H65A 110.9 . . ?
O2 C65 H65B 110.9 . . ?
C64 C65 H65A 110.9 . . ?
C64 C65 H65B 110.9 . . ?
H65A C65 H65B 109.0 . . ?
O3 C66 H66A 110.3 . . ?
O3 C66 H66B 110.3 . . ?
O3 C66 C67 107.1(4) . . ?
H66A C66 H66B 108.6 . . ?
C67 C66 H66A 110.3 . . ?
C67 C66 H66B 110.3 . . ?
C66 C67 H67A 111.3 . . ?
C66 C67 H67B 111.3 . . ?
C66 C67 C68 102.5(4) . . ?
H67A C67 H67B 109.2 . . ?
C68 C67 H67A 111.3 . . ?
C68 C67 H67B 111.3 . . ?
C67 C68 H68A 111.3 . . ?
C67 C68 H68B 111.3 . . ?
C67 C68 C69 102.4(4) . . ?
H68A C68 H68B 109.2 . . ?
C69 C68 H68A 111.3 . . ?
C69 C68 H68B 111.3 . . ?
O3 C69 C68 103.3(4) . . ?
O3 C69 H69A 111.1 . . ?
O3 C69 H69B 111.1 . . ?
C68 C69 H69A 111.1 . . ?
C68 C69 H69B 111.1 . . ?
H69A C69 H69B 109.1 . . ?
O4 C70 H70A 110.6 . . ?
O4 C70 H70B 110.6 . . ?
O4 C70 C71 105.7(3) . . ?
H70A C70 H70B 108.7 . . ?
C71 C70 H70A 110.6 . . ?
C71 C70 H70B 110.6 . . ?
C70 C71 H71A 111.2 . . ?
C70 C71 H71B 111.2 . . ?
C70 C71 C72 102.9(3) . . ?
H71A C71 H71B 109.1 . . ?
C72 C71 H71A 111.2 . . ?
C72 C71 H71B 111.2 . . ?
C71 C72 H72A 111.2 . . ?
C71 C72 H72B 111.2 . . ?
H72A C72 H72B 109.1 . . ?
C73 C72 C71 102.9(3) . . ?
C73 C72 H72A 111.2 . . ?
C73 C72 H72B 111.2 . . ?
O4 C73 C72 106.5(4) . . ?
O4 C73 H73A 110.4 . . ?
O4 C73 H73B 110.4 . . ?
C72 C73 H73A 110.4 . . ?
C72 C73 H73B 110.4 . . ?
H73A C73 H73B 108.6 . . ?
O1 Li1 O2 105.7(3) . . ?
O1 Li1 O4 102.8(3) . . ?
O3 Li1 O1 117.5(3) . . ?
O3 Li1 O2 103.7(3) . . ?
O3 Li1 O4 106.7(3) . . ?
O4 Li1 O2 121.4(3) . . ?
C57 C59 H59 129.7 . . ?
C60 C59 C57 100.5(5) . . ?
C60 C59 H59 129.7 . . ?
C57 C58 C60 104.1(7) . . ?
C57 C58 H58A 110.9 . . ?
C57 C58 H58B 110.9 . . ?
C60 C58 H58A 110.9 . . ?
C60 C58 H58B 110.9 . . ?
H58A C58 H58B 108.9 . . ?
C86 O5 Li2 125.0(3) . . ?
C90 O5 C86 107.8(3) . . ?
C90 O5 Li2 122.5(3) . . ?
C74 O6 C77 110.5(3) . . ?
C74 O6 Li2 127.4(3) . . ?
C77 O6 Li2 119.3(3) . . ?
C78 O7 Li2 117.3(3) . . ?
C81 O7 C78 110.4(3) . . ?
C81 O7 Li2 132.2(3) . . ?
C82 O8 Li2 125.3(3) . . ?
C85 O8 C82 108.1(3) . . ?
C85 O8 Li2 123.6(3) . . ?
O6 C74 H74A 111.0 . . ?
O6 C74 H74B 111.0 . . ?
H74A C74 H74B 109.0 . . ?
C75 C74 O6 103.7(4) . . ?
C75 C74 H74A 111.0 . . ?
C75 C74 H74B 111.0 . . ?
C74 C75 H75A 110.7 . . ?
C74 C75 H75B 110.7 . . ?
C74 C75 C76 105.0(4) . . ?
H75A C75 H75B 108.8 . . ?
C76 C75 H75A 110.7 . . ?
C76 C75 H75B 110.7 . . ?
C75 C76 H76A 111.6 . . ?
C75 C76 H76B 111.6 . . ?
H76A C76 H76B 109.4 . . ?
C77 C76 C75 100.9(4) . . ?
C77 C76 H76A 111.6 . . ?
C77 C76 H76B 111.6 . . ?
O6 C77 C76 104.6(4) . . ?
O6 C77 H77A 110.8 . . ?
O6 C77 H77B 110.8 . . ?
C76 C77 H77A 110.8 . . ?
C76 C77 H77B 110.8 . . ?
H77A C77 H77B 108.9 . . ?
O7 C78 H78A 110.7 . . ?
O7 C78 H78B 110.7 . . ?
O7 C78 C79 105.1(3) . . ?
H78A C78 H78B 108.8 . . ?
C79 C78 H78A 110.7 . . ?
C79 C78 H78B 110.7 . . ?
C78 C79 H79A 111.4 . . ?
C78 C79 H79B 111.4 . . ?
C78 C79 C80 101.9(3) . . ?
H79A C79 H79B 109.3 . . ?
C80 C79 H79A 111.4 . . ?
C80 C79 H79B 111.4 . . ?
C79 C80 H80A 111.3 . . ?
C79 C80 H80B 111.3 . . ?
C79 C80 C81 102.3(3) . . ?
H80A C80 H80B 109.2 . . ?
C81 C80 H80A 111.3 . . ?
C81 C80 H80B 111.3 . . ?
O7 C81 C80 103.9(3) . . ?
O7 C81 H81A 111.0 . . ?
O7 C81 H81B 111.0 . . ?
C80 C81 H81A 111.0 . . ?
C80 C81 H81B 111.0 . . ?
H81A C81 H81B 109.0 . . ?
O8 C82 H82A 110.8 . . ?
O8 C82 H82B 110.8 . . ?
O8 C82 C83 104.7(3) . . ?
H82A C82 H82B 108.9 . . ?
C83 C82 H82A 110.8 . . ?
C83 C82 H82B 110.8 . . ?
C82 C83 H83A 111.1 . . ?
C82 C83 H83B 111.1 . . ?
H83A C83 H83B 109.1 . . ?
C84 C83 C82 103.2(3) . . ?
C84 C83 H83A 111.1 . . ?
C84 C83 H83B 111.1 . . ?
C83 C84 H84A 111.0 . . ?
C83 C84 H84B 111.0 . . ?
H84A C84 H84B 109.0 . . ?
C85 C84 C83 103.7(3) . . ?
C85 C84 H84A 111.0 . . ?
C85 C84 H84B 111.0 . . ?
O8 C85 C84 109.2(3) . . ?
O8 C85 H85A 109.8 . . ?
O8 C85 H85B 109.8 . . ?
C84 C85 H85A 109.8 . . ?
C84 C85 H85B 109.8 . . ?
H85A C85 H85B 108.3 . . ?
O5 C86 H86A 110.6 . . ?
O5 C86 H86B 110.6 . . ?
O5 C86 C88 105.8(4) . . ?
H86A C86 H86B 108.7 . . ?
C88 C86 H86A 110.6 . . ?
C88 C86 H86B 110.6 . . ?
C86 C88 H88A 111.3 . . ?
C86 C88 H88B 111.3 . . ?
C86 C88 C89 102.1(4) . . ?
H88A C88 H88B 109.2 . . ?
C89 C88 H88A 111.3 . . ?
C89 C88 H88B 111.3 . . ?
C88 C89 H89A 110.8 . . ?
C88 C89 H89B 110.8 . . ?
C88 C89 C90 104.7(4) . . ?
H89A C89 H89B 108.9 . . ?
C90 C89 H89A 110.8 . . ?
C90 C89 H89B 110.8 . . ?
O5 C90 C89 107.0(4) . . ?
O5 C90 H90A 110.3 . . ?
O5 C90 H90B 110.3 . . ?
C89 C90 H90A 110.3 . . ?
C89 C90 H90B 110.3 . . ?
H90A C90 H90B 108.6 . . ?
O5 Li2 O8 105.9(3) . . ?
O6 Li2 O5 105.1(3) . . ?
O6 Li2 O7 108.0(3) . . ?
O6 Li2 O8 112.8(3) . . ?
O7 Li2 O5 120.4(3) . . ?
O7 Li2 O8 104.8(3) . . ?

loop_
_geom_bond_atom_site_label_1
_geom_bond_atom_site_label_2
_geom_bond_distance
_geom_bond_site_symmetry_2
_geom_bond_publ_flag
V1 C1 2.106(3) . ?
V1 C8 2.096(3) . ?
V1 C15 2.084(3) . ?
V1 C22 2.092(3) . ?
C1 C2 1.413(4) . ?
C1 C6 1.405(4) . ?
C2 H2 0.9500 . ?
C2 C3 1.385(4) . ?
C3 H3 0.9500 . ?
C3 C4 1.383(4) . ?
C4 H4 0.9500 . ?
C4 C5 1.375(4) . ?
C5 H5 0.9500 . ?
C5 C6 1.405(4) . ?
C6 C7 1.507(4) . ?
C7 H7A 0.9800 . ?
C7 H7B 0.9800 . ?
C7 H7C 0.9800 . ?
C8 C9 1.406(4) . ?
C8 C13 1.406(4) . ?
C9 H9 0.9500 . ?
C9 C10 1.398(4) . ?
C10 H10 0.9500 . ?
C10 C11 1.371(5) . ?
C11 H11 0.9500 . ?
C11 C12 1.383(4) . ?
C12 H12 0.9500 . ?
C12 C13 1.390(4) . ?
C13 C14 1.514(4) . ?
C14 H14A 0.9800 . ?
C14 H14B 0.9800 . ?
C14 H14C 0.9800 . ?
C15 C16 1.414(4) . ?
C15 C20 1.392(4) . ?
C16 H16 0.9500 . ?
C16 C17 1.380(4) . ?
C17 H17 0.9500 . ?
C17 C18 1.369(5) . ?
C18 H18 0.9500 . ?
C18 C19 1.380(5) . ?
C19 H19 0.9500 . ?
C19 C20 1.395(4) . ?
C20 C21 1.513(4) . ?
C21 H21A 0.9800 . ?
C21 H21B 0.9800 . ?
C21 H21C 0.9800 . ?
C22 C23 1.414(4) . ?
C22 C27 1.413(4) . ?
C23 H23 0.9500 . ?
C23 C24 1.392(4) . ?
C24 H24 0.9500 . ?
C24 C25 1.384(5) . ?
C25 H25 0.9500 . ?
C25 C26 1.386(5) . ?
C26 H26 0.9500 . ?
C26 C27 1.386(4) . ?
C27 C28 1.512(4) . ?
C28 H28A 0.9800 . ?
C28 H28B 0.9800 . ?
C28 H28C 0.9800 . ?
V2 C29 2.093(3) . ?
V2 C36 2.093(3) . ?
V2 C43 2.092(3) . ?
V2 C50 2.096(3) . ?
C29 C30 1.400(4) . ?
C29 C34 1.421(4) . ?
C30 H30 0.9500 . ?
C30 C31 1.391(4) . ?
C31 H31 0.9500 . ?
C31 C32 1.381(4) . ?
C32 H32 0.9500 . ?
C32 C33 1.376(4) . ?
C33 H33 0.9500 . ?
C33 C34 1.387(4) . ?
C34 C35 1.512(4) . ?
C35 H35A 0.9800 . ?
C35 H35B 0.9800 . ?
C35 H35C 0.9800 . ?
C36 C37 1.407(4) . ?
C36 C41 1.408(4) . ?
C37 H37 0.9500 . ?
C37 C38 1.379(4) . ?
C38 H38 0.9500 . ?
C38 C39 1.378(4) . ?
C39 H39 0.9500 . ?
C39 C40 1.388(4) . ?
C40 H40 0.9500 . ?
C40 C41 1.383(4) . ?
C41 C42 1.509(4) . ?
C42 H42A 0.9800 . ?
C42 H42B 0.9800 . ?
C42 H42C 0.9800 . ?
C43 C44 1.412(4) . ?
C43 C48 1.396(4) . ?
C44 H44 0.9500 . ?
C44 C45 1.380(4) . ?
C45 H45 0.9500 . ?
C45 C46 1.378(5) . ?
C46 H46 0.9500 . ?
C46 C47 1.381(5) . ?
C47 H47 0.9500 . ?
C47 C48 1.391(4) . ?
C48 C49 1.514(4) . ?
C49 H49A 0.9800 . ?
C49 H49B 0.9800 . ?
C49 H49C 0.9800 . ?
C50 C51 1.411(4) . ?
C50 C55 1.403(4) . ?
C51 H51 0.9500 . ?
C51 C52 1.385(4) . ?
C52 H52 0.9500 . ?
C52 C53 1.380(4) . ?
C53 H53 0.9500 . ?
C53 C54 1.376(4) . ?
C54 H54 0.9500 . ?
C54 C55 1.392(4) . ?
C55 C56 1.512(4) . ?
C56 H56A 0.9800 . ?
C56 H56B 0.9800 . ?
C56 H56C 0.9800 . ?
O1 C57 1.420(4) . ?
O1 C61 1.466(4) . ?
O1 Li1 1.915(6) . ?
O2 C62 1.465(4) . ?
O2 C65 1.439(4) . ?
O2 Li1 1.918(6) . ?
O3 C66 1.414(4) . ?
O3 C69 1.401(5) . ?
O3 Li1 1.907(6) . ?
O4 C70 1.460(4) . ?
O4 C73 1.444(5) . ?
O4 Li1 1.916(6) . ?
C57 H57A 0.9900 . ?
C57 H57B 0.9900 . ?
C57 H57C 0.9900 . ?
C57 H57D 0.9900 . ?
C57 C59 1.654(9) . ?
C57 C58 1.390(9) . ?
C60 H60 0.9500 . ?
C60 H60A 0.9900 . ?
C60 H60B 0.9900 . ?
C60 C61 1.484(5) . ?
C60 C59 1.391(9) . ?
C60 C58 1.583(12) . ?
C61 H61A 0.9900 . ?
C61 H61B 0.9900 . ?
C62 H62A 0.9900 . ?
C62 H62B 0.9900 . ?
C62 C63 1.486(6) . ?
C63 H63A 0.9900 . ?
C63 H63B 0.9900 . ?
C63 C64 1.505(5) . ?
C64 H64A 0.9900 . ?
C64 H64B 0.9900 . ?
C64 C65 1.506(5) . ?
C65 H65A 0.9900 . ?
C65 H65B 0.9900 . ?
C66 H66A 0.9900 . ?
C66 H66B 0.9900 . ?
C66 C67 1.471(7) . ?
C67 H67A 0.9900 . ?
C67 H67B 0.9900 . ?
C67 C68 1.479(8) . ?
C68 H68A 0.9900 . ?
C68 H68B 0.9900 . ?
C68 C69 1.493(6) . ?
C69 H69A 0.9900 . ?
C69 H69B 0.9900 . ?
C70 H70A 0.9900 . ?
C70 H70B 0.9900 . ?
C70 C71 1.504(5) . ?
C71 H71A 0.9900 . ?
C71 H71B 0.9900 . ?
C71 C72 1.524(6) . ?
C72 H72A 0.9900 . ?
C72 H72B 0.9900 . ?
C72 C73 1.468(5) . ?
C73 H73A 0.9900 . ?
C73 H73B 0.9900 . ?
C59 H59 0.9500 . ?
C58 H58A 0.9900 . ?
C58 H58B 0.9900 . ?
O5 C86 1.431(4) . ?
O5 C90 1.418(5) . ?
O5 Li2 1.928(7) . ?
O6 C74 1.446(5) . ?
O6 C77 1.459(4) . ?
O6 Li2 1.884(7) . ?
O7 C78 1.448(4) . ?
O7 C81 1.428(4) . ?
O7 Li2 1.899(6) . ?
O8 C82 1.438(4) . ?
O8 C85 1.402(4) . ?
O8 Li2 1.928(6) . ?
C74 H74A 0.9900 . ?
C74 H74B 0.9900 . ?
C74 C75 1.432(6) . ?
C75 H75A 0.9900 . ?
C75 H75B 0.9900 . ?
C75 C76 1.538(8) . ?
C76 H76A 0.9900 . ?
C76 H76B 0.9900 . ?
C76 C77 1.461(6) . ?
C77 H77A 0.9900 . ?
C77 H77B 0.9900 . ?
C78 H78A 0.9900 . ?
C78 H78B 0.9900 . ?
C78 C79 1.489(5) . ?
C79 H79A 0.9900 . ?
C79 H79B 0.9900 . ?
C79 C80 1.503(6) . ?
C80 H80A 0.9900 . ?
C80 H80B 0.9900 . ?
C80 C81 1.517(5) . ?
C81 H81A 0.9900 . ?
C81 H81B 0.9900 . ?
C82 H82A 0.9900 . ?
C82 H82B 0.9900 . ?
C82 C83 1.492(5) . ?
C83 H83A 0.9900 . ?
C83 H83B 0.9900 . ?
C83 C84 1.483(5) . ?
C84 H84A 0.9900 . ?
C84 H84B 0.9900 . ?
C84 C85 1.470(5) . ?
C85 H85A 0.9900 . ?
C85 H85B 0.9900 . ?
C86 H86A 0.9900 . ?
C86 H86B 0.9900 . ?
C86 C88 1.479(7) . ?
C88 H88A 0.9900 . ?
C88 H88B 0.9900 . ?
C88 C89 1.487(7) . ?
C89 H89A 0.9900 . ?
C89 H89B 0.9900 . ?
C89 C90 1.504(5) . ?
C90 H90A 0.9900 . ?
C90 H90B 0.9900 . ?

loop_
_geom_torsion_atom_site_label_1
_geom_torsion_atom_site_label_2
_geom_torsion_atom_site_label_3
_geom_torsion_atom_site_label_4
_geom_torsion
_geom_torsion_site_symmetry_1
_geom_torsion_site_symmetry_2
_geom_torsion_site_symmetry_3
_geom_torsion_site_symmetry_4
_geom_torsion_publ_flag
V1 C1 C2 C3 178.7(2) . . . . ?
V1 C1 C6 C5 -178.7(2) . . . . ?
V1 C1 C6 C7 1.6(4) . . . . ?
V1 C8 C9 C10 179.6(2) . . . . ?
V1 C8 C13 C12 179.4(2) . . . . ?
V1 C8 C13 C14 -3.5(4) . . . . ?
V1 C15 C16 C17 -177.9(2) . . . . ?
V1 C15 C20 C19 178.2(2) . . . . ?
V1 C15 C20 C21 -1.7(4) . . . . ?
V1 C22 C23 C24 177.5(2) . . . . ?
V1 C22 C27 C26 -178.7(2) . . . . ?
V1 C22 C27 C28 0.1(4) . . . . ?
C1 C2 C3 C4 0.4(5) . . . . ?
C2 C1 C6 C5 1.9(4) . . . . ?
C2 C1 C6 C7 -177.8(3) . . . . ?
C2 C3 C4 C5 1.2(5) . . . . ?
C3 C4 C5 C6 -1.2(5) . . . . ?
C4 C5 C6 C1 -0.4(5) . . . . ?
C4 C5 C6 C7 179.2(3) . . . . ?
C6 C1 C2 C3 -1.9(4) . . . . ?
C8 C9 C10 C11 0.5(5) . . . . ?
C9 C8 C13 C12 -2.2(4) . . . . ?
C9 C8 C13 C14 174.9(3) . . . . ?
C9 C10 C11 C12 -1.2(5) . . . . ?
C10 C11 C12 C13 0.1(5) . . . . ?
C11 C12 C13 C8 1.7(5) . . . . ?
C11 C12 C13 C14 -175.5(3) . . . . ?
C13 C8 C9 C10 1.1(5) . . . . ?
C15 C16 C17 C18 0.1(5) . . . . ?
C16 C15 C20 C19 1.2(4) . . . . ?
C16 C15 C20 C21 -178.7(3) . . . . ?
C16 C17 C18 C19 0.0(5) . . . . ?
C17 C18 C19 C20 0.4(5) . . . . ?
C18 C19 C20 C15 -1.1(5) . . . . ?
C18 C19 C20 C21 178.8(3) . . . . ?
C20 C15 C16 C17 -0.8(5) . . . . ?
C22 C23 C24 C25 1.7(5) . . . . ?
C23 C22 C27 C26 -1.2(4) . . . . ?
C23 C22 C27 C28 177.6(3) . . . . ?
C23 C24 C25 C26 -1.7(5) . . . . ?
C24 C25 C26 C27 0.2(5) . . . . ?
C25 C26 C27 C22 1.2(5) . . . . ?
C25 C26 C27 C28 -177.6(3) . . . . ?
C27 C22 C23 C24 -0.2(4) . . . . ?
V2 C29 C30 C31 173.6(2) . . . . ?
V2 C29 C34 C33 -173.7(2) . . . . ?
V2 C29 C34 C35 7.8(4) . . . . ?
V2 C36 C37 C38 -175.4(2) . . . . ?
V2 C36 C41 C40 175.4(2) . . . . ?
V2 C36 C41 C42 -4.5(4) . . . . ?
V2 C43 C44 C45 -174.4(2) . . . . ?
V2 C43 C48 C47 173.7(2) . . . . ?
V2 C43 C48 C49 -5.9(4) . . . . ?
V2 C50 C51 C52 177.4(2) . . . . ?
V2 C50 C55 C54 -177.5(2) . . . . ?
V2 C50 C55 C56 2.4(4) . . . . ?
C29 C30 C31 C32 0.4(5) . . . . ?
C30 C29 C34 C33 1.7(4) . . . . ?
C30 C29 C34 C35 -176.8(3) . . . . ?
C30 C31 C32 C33 1.3(5) . . . . ?
C31 C32 C33 C34 -1.4(5) . . . . ?
C32 C33 C34 C29 -0.1(5) . . . . ?
C32 C33 C34 C35 178.4(3) . . . . ?
C34 C29 C30 C31 -1.9(4) . . . . ?
C36 C37 C38 C39 -0.8(5) . . . . ?
C37 C36 C41 C40 -1.6(4) . . . . ?
C37 C36 C41 C42 178.4(3) . . . . ?
C37 C38 C39 C40 -0.3(5) . . . . ?
C38 C39 C40 C41 0.5(5) . . . . ?
C39 C40 C41 C36 0.6(5) . . . . ?
C39 C40 C41 C42 -179.5(3) . . . . ?
C41 C36 C37 C38 1.8(4) . . . . ?
C43 C44 C45 C46 0.4(5) . . . . ?
C44 C43 C48 C47 -0.5(4) . . . . ?
C44 C43 C48 C49 179.9(3) . . . . ?
C44 C45 C46 C47 -0.7(5) . . . . ?
C45 C46 C47 C48 0.3(5) . . . . ?
C46 C47 C48 C43 0.3(5) . . . . ?
C46 C47 C48 C49 179.9(3) . . . . ?
C48 C43 C44 C45 0.2(4) . . . . ?
C50 C51 C52 C53 -0.2(5) . . . . ?
C51 C50 C55 C54 -1.7(4) . . . . ?
C51 C50 C55 C56 178.2(3) . . . . ?
C51 C52 C53 C54 -0.6(5) . . . . ?
C52 C53 C54 C55 0.2(5) . . . . ?
C53 C54 C55 C50 1.0(5) . . . . ?
C53 C54 C55 C56 -178.9(3) . . . . ?
C55 C50 C51 C52 1.4(5) . . . . ?
O1 C57 C59 C60 -38.2(7) . . . . ?
O1 C57 C58 C60 33.5(9) . . . . ?
O2 C62 C63 C64 -31.8(4) . . . . ?
O3 C66 C67 C68 -21.9(6) . . . . ?
O4 C70 C71 C72 25.9(4) . . . . ?
C57 O1 C61 C60 -3.5(5) . . . . ?
C61 O1 C57 C59 24.3(6) . . . . ?
C61 O1 C57 C58 -19.9(8) . . . . ?
C61 C60 C59 C57 36.6(7) . . . . ?
C61 C60 C58 C57 -33.9(8) . . . . ?
C62 O2 C65 C64 16.9(4) . . . . ?
C62 C63 C64 C65 41.7(4) . . . . ?
C63 C64 C65 O2 -36.2(4) . . . . ?
C65 O2 C62 C63 9.5(4) . . . . ?
C66 O3 C69 C68 25.1(5) . . . . ?
C66 C67 C68 C69 36.2(5) . . . . ?
C67 C68 C69 O3 -38.0(5) . . . . ?
C69 O3 C66 C67 -2.1(6) . . . . ?
C70 O4 C73 C72 -16.9(4) . . . . ?
C70 C71 C72 C73 -35.7(4) . . . . ?
C71 C72 C73 O4 32.7(4) . . . . ?
C73 O4 C70 C71 -6.4(4) . . . . ?
Li1 O1 C57 C59 -125.8(5) . . . . ?
Li1 O1 C57 C58 -170.0(7) . . . . ?
Li1 O1 C61 C60 150.7(3) . . . . ?
Li1 O2 C62 C63 -164.7(3) . . . . ?
Li1 O2 C65 C64 -169.9(3) . . . . ?
Li1 O3 C66 C67 155.9(4) . . . . ?
Li1 O3 C69 C68 -133.7(4) . . . . ?
Li1 O4 C70 C71 -168.3(3) . . . . ?
Li1 O4 C73 C72 144.7(3) . . . . ?
C59 C60 C61 O1 -23.7(6) . . . . ?
C58 C60 C61 O1 21.9(6) . . . . ?
O5 C86 C88 C89 -35.8(5) . . . . ?
O6 C74 C75 C76 -31.3(6) . . . . ?
O7 C78 C79 C80 32.2(4) . . . . ?
O8 C82 C83 C84 33.0(4) . . . . ?
C74 O6 C77 C76 13.9(5) . . . . ?
C74 O6 Li2 O5 129.4(4) . . . . ?
C74 O6 Li2 O7 -100.9(5) . . . . ?
C74 O6 Li2 O8 14.5(6) . . . . ?
C74 C75 C76 C77 39.8(6) . . . . ?
C75 C76 C77 O6 -31.4(4) . . . . ?
C77 O6 C74 C75 11.5(6) . . . . ?
C77 O6 Li2 O5 -71.3(4) . . . . ?
C77 O6 Li2 O7 58.5(5) . . . . ?
C77 O6 Li2 O8 173.8(3) . . . . ?
C78 O7 C81 C80 -14.2(4) . . . . ?
C78 O7 Li2 O5 166.3(3) . . . . ?
C78 O7 Li2 O6 45.7(4) . . . . ?
C78 O7 Li2 O8 -74.8(4) . . . . ?
C78 C79 C80 C81 -40.3(4) . . . . ?
C79 C80 C81 O7 33.8(4) . . . . ?
C81 O7 C78 C79 -11.4(4) . . . . ?
C81 O7 Li2 O5 -17.5(6) . . . . ?
C81 O7 Li2 O6 -138.1(4) . . . . ?
C81 O7 Li2 O8 101.4(4) . . . . ?
C82 O8 C85 C84 3.9(5) . . . . ?
C82 C83 C84 C85 -30.2(5) . . . . ?
C83 C84 C85 O8 17.0(5) . . . . ?
C85 O8 C82 C83 -23.1(4) . . . . ?
C86 O5 C90 C89 -8.9(4) . . . . ?
C86 C88 C89 C90 29.6(5) . . . . ?
C88 C89 C90 O5 -13.6(5) . . . . ?
C90 O5 C86 C88 28.3(4) . . . . ?
Li2 O5 C86 C88 -127.8(4) . . . . ?
Li2 O5 C90 C89 147.9(3) . . . . ?
Li2 O6 C74 C75 172.3(4) . . . . ?
Li2 O6 C77 C76 -148.6(4) . . . . ?
Li2 O7 C78 C79 165.6(3) . . . . ?
Li2 O7 C81 C80 169.4(4) . . . . ?
Li2 O8 C82 C83 137.6(3) . . . . ?
Li2 O8 C85 C84 -157.3(4) . . . . ?
